data_2013966
loop_
_publ_author_name
'Billing, David G.'
'Lemmerer, Andreas'

_publ_section_title
;
 Bis(pentane-1,5-diammonium) decaiodotriplumbate(II)
;
_journal_issue 5
_journal_name_full 'Acta Crystallographica Section C'
_journal_page_first m224
_journal_page_last m226
_journal_paper_doi 10.1107/S0108270104007553
_journal_volume 60
_journal_year 2004
_chemical_formula_iupac '(C5 H16 N2)2 [Pb3 I10]'
_chemical_formula_moiety '2C5 H16 N2 2+, I10 Pb3 4-'
_chemical_formula_sum 'C10 H32 I10 N4 Pb3'
_chemical_formula_weight 2098.97
_chemical_name_systematic
;
Bis(pentane-1,5-diammonium) decaiodotriplumbate(II)
;
_space_group_IT_number 2
_symmetry_cell_setting triclinic
_symmetry_space_group_name_Hall '-P 1'
_symmetry_space_group_name_H-M 'P -1'
_atom_sites_solution_hydrogens geom
_atom_sites_solution_primary direct
_atom_sites_solution_secondary difmap
_audit_creation_method 'WinGX routine CIF_UPDATE'
_cell_angle_alpha 109.624(3)
_cell_angle_beta 106.173(3)
_cell_angle_gamma 107.339(3)
_cell_formula_units_Z 1
_cell_length_a 8.8543(15)
_cell_length_b 11.1457(19)
_cell_length_c 11.5725(19)
_cell_measurement_reflns_used 849
_cell_measurement_temperature 293(2)
_cell_measurement_theta_max 25
_cell_measurement_theta_min 2.597
_cell_volume 931.4(3)
_computing_cell_refinement 'SAINT-Plus (Bruker, 1999)'
_computing_data_collection 'SMART-NT (Bruker, 1998)'
_computing_data_reduction 'XPREP (Bruker, 1999)'
_computing_molecular_graphics
;
Ortep-3 for Windows (Farrugia, 1997) and DIAMOND (Brandenburg, 1999)
;
_computing_publication_material
;
WinGX (Farrugia, 1999) and PLATON (Spek, 2003)
;
_computing_structure_refinement 'SHELXL97 (Sheldrick, 1997)'
_computing_structure_solution 'SHELXS97 (Sheldrick, 1997)'
_diffrn_ambient_temperature 293(2)
_diffrn_measured_fraction_theta_full 0.991
_diffrn_measured_fraction_theta_max 0.991
_diffrn_measurement_device_type 'Bruker SMART CCD area-detector'
_diffrn_measurement_method '\f and \w scans'
_diffrn_radiation_monochromator graphite
_diffrn_radiation_type MoK\a
_diffrn_radiation_wavelength 0.71073
_diffrn_reflns_av_R_equivalents 0.052
_diffrn_reflns_limit_h_max 7
_diffrn_reflns_limit_h_min -10
_diffrn_reflns_limit_k_max 13
_diffrn_reflns_limit_k_min -13
_diffrn_reflns_limit_l_max 13
_diffrn_reflns_limit_l_min -11
_diffrn_reflns_number 5061
_diffrn_reflns_theta_full 25.00
_diffrn_reflns_theta_max 25
_diffrn_reflns_theta_min 2.06
_exptl_absorpt_coefficient_mu 21.819
_exptl_absorpt_correction_T_max 0.6434
_exptl_absorpt_correction_T_min 0.0255
_exptl_absorpt_correction_type integration
_exptl_absorpt_process_details '(XPREP in SAINT-Plus; Bruker, 1999)'
_exptl_crystal_colour yellow
_exptl_crystal_density_diffrn 3.742
_exptl_crystal_density_method 'not measured'
_exptl_crystal_description plate
_exptl_crystal_F_000 896
_exptl_crystal_size_max 0.30
_exptl_crystal_size_mid 0.24
_exptl_crystal_size_min 0.03
_refine_diff_density_max 1.248
_refine_diff_density_min -1.193
_refine_ls_extinction_coef 0.00170(19)
_refine_ls_extinction_expression Fc^*^=kFc[1+0.001xFc^2^\l^3^/sin(2\q)]^-1/4^
_refine_ls_extinction_method SHELXL97
_refine_ls_goodness_of_fit_ref 1.101
_refine_ls_hydrogen_treatment constr
_refine_ls_matrix_type full
_refine_ls_number_parameters 127
_refine_ls_number_reflns 3257
_refine_ls_number_restraints 0
_refine_ls_restrained_S_all 1.101
_refine_ls_R_factor_all 0.0506
_refine_ls_R_factor_gt 0.0360
_refine_ls_shift/su_max 0.000
_refine_ls_shift/su_mean 0.000
_refine_ls_structure_factor_coef Fsqd
_refine_ls_weighting_details 'w=1/[\s^2^(Fo^2^)+(0.0464P)^2^+4.4173P] where P=(Fo^2^+2Fc^2^)/3'
_refine_ls_weighting_scheme calc
_refine_ls_wR_factor_gt 0.0993
_refine_ls_wR_factor_ref 0.1037
_reflns_number_gt 2593
_reflns_number_total 3257
_reflns_threshold_expression I>2\s(I)
_cod_data_source_file fg1746.cif
_cod_data_source_block I
_cod_depositor_comments
;
The following automatic conversions were performed:
'_symmetry_cell_setting' value 'Triclinic' changed to 'triclinic'
according to '/home/saulius/struct/CIF-dictionaries/cif_core.dic'
dictionary named 'cif_core.dic' version 2.4.1 from 2010-06-29.

Automatic conversion script
Id: cif_fix_enum 1527 2010-12-29 10:47:43Z saulius 

The following automatic conversions were performed:

'_symmetry_cell_setting' value 'Triclinic' changed to 'triclinic'
according to /home/saulius/struct/CIF-dictionaries/cif_core.dic
dictionary named 'cif_core.dic' version 2.4.1 from 2010-06-29.

Automatic conversion script
Id: cif_fix_values 1715 2011-07-08 13:25:40Z adriana 
;
_cod_original_sg_symbol_H-M P-1
_cod_database_code 2013966

loop_
_symmetry_equiv_pos_as_xyz
'x, y, z'
'-x, -y, -z'

loop_
_atom_site_label
_atom_site_fract_x
_atom_site_fract_y
_atom_site_fract_z
_atom_site_U_iso_or_equiv
_atom_site_adp_type
_atom_site_calc_flag
_atom_site_refinement_flags
_atom_site_occupancy
_atom_site_disorder_assembly
_atom_site_disorder_group
_atom_site_type_symbol
Pb1 0.5000 0.5000 0.5000 0.0392(2) Uani d S 1 . . Pb
Pb2 0.17920(6) 0.10698(5) 0.21099(5) 0.03863(18) Uani d . 1 . . Pb
I1 0.14443(11) 0.29176(9) 0.48552(10) 0.0443(3) Uani d . 1 . . I
I2 0.27005(11) 0.40849(10) 0.19085(10) 0.0477(3) Uani d . 1 . . I
I3 0.60509(11) 0.24323(10) 0.39754(11) 0.0503(3) Uani d . 1 . . I
I4 -0.21829(10) 0.03520(9) 0.06001(9) 0.0426(2) Uani d . 1 . . I
I5 0.08075(13) -0.14724(10) 0.27750(11) 0.0523(3) Uani d . 1 . . I
N1 -0.7421(18) 0.0562(15) -0.3538(16) 0.075(4) Uani d . 1 . . N
H1A -0.7447 -0.0237 -0.3522 0.113 Uiso calc R 1 . . H
H1B -0.8099 0.0372 -0.4366 0.113 Uiso calc R 1 . . H
H1C -0.7807 0.0967 -0.2954 0.113 Uiso calc R 1 . . H
N5 -0.0792(18) 0.4487(18) 0.2629(14) 0.082(5) Uani d . 1 . . N
H5A -0.1113 0.5038 0.3167 0.123 Uiso calc R 1 . . H
H5B 0.0352 0.4922 0.2887 0.123 Uiso calc R 1 . . H
H5C -0.1052 0.3677 0.2681 0.123 Uiso calc R 1 . . H
C1 -0.563(2) 0.152(2) -0.316(2) 0.088(7) Uani d . 1 . . C
H1D -0.5640 0.2312 -0.3333 0.106 Uiso calc R 1 . . H
H1E -0.5166 0.1028 -0.3724 0.106 Uiso calc R 1 . . H
C2 -0.443(2) 0.2082(19) -0.1659(16) 0.064(5) Uani d . 1 . . C
H2A -0.3229 0.2531 -0.1515 0.077 Uiso calc R 1 . . H
H2B -0.4568 0.1290 -0.1455 0.077 Uiso calc R 1 . . H
C3 -0.482(2) 0.3170(18) -0.0656(18) 0.062(4) Uani d . 1 . . C
H3A -0.4559 0.4018 -0.0775 0.074 Uiso calc R 1 . . H
H3B -0.6051 0.2764 -0.0844 0.074 Uiso calc R 1 . . H
C4 -0.370(2) 0.354(2) 0.0812(18) 0.076(5) Uani d . 1 . . C
H4A -0.3959 0.4205 0.1425 0.091 Uiso calc R 1 . . H
H4B -0.4014 0.2694 0.0926 0.091 Uiso calc R 1 . . H
C5 -0.174(2) 0.419(2) 0.120(2) 0.071(5) Uani d . 1 . . C
H5D -0.1456 0.3542 0.0595 0.085 Uiso calc R 1 . . H
H5E -0.1395 0.5061 0.1117 0.085 Uiso calc R 1 . . H

loop_
_atom_site_aniso_label
_atom_site_aniso_U_11
_atom_site_aniso_U_22
_atom_site_aniso_U_33
_atom_site_aniso_U_12
_atom_site_aniso_U_13
_atom_site_aniso_U_23
Pb1 0.0344(4) 0.0359(4) 0.0435(4) 0.0131(3) 0.0162(3) 0.0162(3)
Pb2 0.0381(3) 0.0398(3) 0.0365(3) 0.0161(2) 0.0156(2) 0.0164(2)
I1 0.0439(5) 0.0441(5) 0.0451(5) 0.0152(4) 0.0257(4) 0.0183(4)
I2 0.0477(5) 0.0574(6) 0.0494(6) 0.0240(4) 0.0249(4) 0.0321(5)
I3 0.0456(5) 0.0488(5) 0.0621(6) 0.0288(4) 0.0223(4) 0.0242(5)
I4 0.0402(4) 0.0487(5) 0.0421(5) 0.0211(4) 0.0194(4) 0.0209(4)
I5 0.0645(6) 0.0468(6) 0.0547(6) 0.0253(5) 0.0310(5) 0.0271(5)
N1 0.077(9) 0.069(10) 0.071(10) 0.034(8) 0.024(8) 0.027(8)
N5 0.067(9) 0.103(12) 0.053(9) 0.049(9) 0.017(7) 0.007(9)
C1 0.060(10) 0.096(15) 0.084(14) 0.003(10) -0.001(9) 0.068(13)
C2 0.057(9) 0.071(12) 0.053(10) 0.024(8) 0.016(8) 0.028(9)
C3 0.069(10) 0.062(10) 0.077(12) 0.042(8) 0.039(9) 0.038(9)
C4 0.078(12) 0.077(13) 0.061(12) 0.037(10) 0.029(9) 0.017(10)
C5 0.061(10) 0.072(12) 0.094(14) 0.037(9) 0.036(10) 0.041(11)

loop_
_geom_angle_atom_site_label_1
_geom_angle_atom_site_label_2
_geom_angle_atom_site_label_3
_geom_angle_site_symmetry_1
_geom_angle_site_symmetry_3
_geom_angle
_geom_angle_publ_flag
I2 Pb1 I2 2_666 . 180 ?
I2 Pb1 I3 2_666 2_666 88.76(3) ?
I2 Pb1 I3 . 2_666 91.24(3) ?
I2 Pb1 I3 2_666 . 91.24(3) ?
I2 Pb1 I3 . . 88.76(3) ?
I3 Pb1 I3 2_666 . 180 ?
I2 Pb1 I1 2_666 2_666 84.82(3) ?
I2 Pb1 I1 . 2_666 95.18(3) ?
I3 Pb1 I1 2_666 2_666 91.17(3) ?
I3 Pb1 I1 . 2_666 88.83(3) ?
I2 Pb1 I1 2_666 . 95.18(3) ?
I2 Pb1 I1 . . 84.82(3) ?
I3 Pb1 I1 2_666 . 88.83(3) ?
I3 Pb1 I1 . . 91.17(3) ?
I1 Pb1 I1 2_666 . 180 ?
I5 Pb2 I4 . . 91.83(3) ?
I5 Pb2 I4 . 2 100.21(3) ?
I4 Pb2 I4 . 2 94.16(3) ?
I5 Pb2 I1 . . 87.33(3) ?
I4 Pb2 I1 . . 84.54(3) ?
I4 Pb2 I1 2 . 172.40(3) y
I5 Pb2 I2 . . 168.97(3) y
I4 Pb2 I2 . . 86.31(3) ?
I4 Pb2 I2 2 . 90.77(3) ?
I1 Pb2 I2 . . 81.67(3) ?
I5 Pb2 I3 . . 95.38(3) ?
I4 Pb2 I3 . . 169.37(3) y
I4 Pb2 I3 2 . 92.25(3) ?
I1 Pb2 I3 . . 88.00(3) ?
I2 Pb2 I3 . . 85.13(3) ?
Pb1 I1 Pb2 . . 75.14(2) ?
Pb1 I2 Pb2 . . 75.38(2) ?
Pb1 I3 Pb2 . . 75.04(2) ?
Pb2 I4 Pb2 . 2 85.84(3) ?
C1 N1 H1A . . 109.5 ?
C1 N1 H1B . . 109.5 ?
H1A N1 H1B . . 109.5 ?
C1 N1 H1C . . 109.5 ?
H1A N1 H1C . . 109.5 ?
H1B N1 H1C . . 109.5 ?
C5 N5 H5A . . 109.5 ?
C5 N5 H5B . . 109.5 ?
H5A N5 H5B . . 109.5 ?
C5 N5 H5C . . 109.5 ?
H5A N5 H5C . . 109.5 ?
H5B N5 H5C . . 109.5 ?
N1 C1 C2 . . 112.5(16) ?
N1 C1 H1D . . 109.1 ?
C2 C1 H1D . . 109.1 ?
N1 C1 H1E . . 109.1 ?
C2 C1 H1E . . 109.1 ?
H1D C1 H1E . . 107.8 ?
C1 C2 C3 . . 113.3(15) ?
C1 C2 H2A . . 108.9 ?
C3 C2 H2A . . 108.9 ?
C1 C2 H2B . . 108.9 ?
C3 C2 H2B . . 108.9 ?
H2A C2 H2B . . 107.7 ?
C4 C3 C2 . . 109.3(12) ?
C4 C3 H3A . . 109.8 ?
C2 C3 H3A . . 109.8 ?
C4 C3 H3B . . 109.8 ?
C2 C3 H3B . . 109.8 ?
H3A C3 H3B . . 108.3 ?
C5 C4 C3 . . 113.5(16) ?
C5 C4 H4A . . 108.9 ?
C3 C4 H4A . . 108.9 ?
C5 C4 H4B . . 108.9 ?
C3 C4 H4B . . 108.9 ?
H4A C4 H4B . . 107.7 ?
N5 C5 C4 . . 108.5(16) ?
N5 C5 H5D . . 110.0 ?
C4 C5 H5D . . 110.0 ?
N5 C5 H5E . . 110.0 ?
C4 C5 H5E . . 110.0 ?
H5D C5 H5E . . 108.4 ?

loop_
_geom_bond_atom_site_label_1
_geom_bond_atom_site_label_2
_geom_bond_site_symmetry_2
_geom_bond_distance
_geom_bond_publ_flag
Pb1 I2 2_666 3.1998(11) ?
Pb1 I2 . 3.1998(11) y
Pb1 I3 2_666 3.2226(10) ?
Pb1 I3 . 3.2226(10) y
Pb1 I1 2_666 3.2275(10) ?
Pb1 I1 . 3.2275(10) y
Pb2 I5 . 3.1221(12) y
Pb2 I4 . 3.1680(10) y
Pb2 I4 2 3.1718(12) y
Pb2 I1 . 3.3102(12) y
Pb2 I2 . 3.3187(12) y
Pb2 I3 . 3.3222(11) y
N1 C1 . 1.46(2) ?
N1 H1A . 0.89 ?
N1 H1B . 0.89 ?
N1 H1C . 0.89 ?
N5 C5 . 1.50(2) ?
N5 H5A . 0.89 ?
N5 H5B . 0.89 ?
N5 H5C . 0.89 ?
C1 C2 . 1.54(2) ?
C1 H1D . 0.97 ?
C1 H1E . 0.97 ?
C2 C3 . 1.57(2) ?
C2 H2A . 0.97 ?
C2 H2B . 0.97 ?
C3 C4 . 1.54(2) ?
C3 H3A . 0.97 ?
C3 H3B . 0.97 ?
C4 C5 . 1.53(2) ?
C4 H4A . 0.97 ?
C4 H4B . 0.97 ?
C5 H5D . 0.97 ?
C5 H5E . 0.97 ?

loop_
_geom_hbond_atom_site_label_D
_geom_hbond_atom_site_label_H
_geom_hbond_atom_site_label_A
_geom_hbond_site_symmetry_A
_geom_hbond_distance_DH
_geom_hbond_distance_HA
_geom_hbond_distance_DA
_geom_hbond_angle_DHA
_geom_hbond_publ_flag
N1 H1A I3 2 0.89 3.02 3.806(15) 149 y
N1 H1B I5 1_454 0.89 2.93 3.669(16) 142 y
N1 H1C I5 2_455 0.89 2.92 3.672(15) 143 y
N5 H5A I1 2_566 0.89 2.79 3.668(14) 169 y
N5 H5B I2 . 0.89 2.87 3.531(14) 132 y
N5 H5C I4 . 0.89 3.31 4.001(16) 136 y

loop_
_geom_torsion_atom_site_label_1
_geom_torsion_atom_site_label_2
_geom_torsion_atom_site_label_3
_geom_torsion_atom_site_label_4
_geom_torsion_site_symmetry_1
_geom_torsion_site_symmetry_4
_geom_torsion
I2 Pb1 I1 Pb2 2_666 . -132.37(2)
I2 Pb1 I1 Pb2 . . 47.63(2)
I3 Pb1 I1 Pb2 2_666 . 138.97(2)
I3 Pb1 I1 Pb2 . . -41.03(2)
I5 Pb2 I1 Pb1 . . 135.05(2)
I4 Pb2 I1 Pb1 . . -132.86(3)
I2 Pb2 I1 Pb1 . . -45.80(2)
I3 Pb2 I1 Pb1 . . 39.57(2)
I3 Pb1 I2 Pb2 2_666 . -136.11(3)
I3 Pb1 I2 Pb2 . . 43.89(3)
I1 Pb1 I2 Pb2 2_666 . 132.61(2)
I1 Pb1 I2 Pb2 . . -47.39(2)
I5 Pb2 I2 Pb1 . . 50.68(15)
I4 Pb2 I2 Pb1 . . 131.26(2)
I4 Pb2 I2 Pb1 2 . -134.62(2)
I1 Pb2 I2 Pb1 . . 46.25(2)
I3 Pb2 I2 Pb1 . . -42.44(2)
I2 Pb1 I3 Pb2 2_666 . 136.08(2)
I2 Pb1 I3 Pb2 . . -43.92(2)
I1 Pb1 I3 Pb2 2_666 . -139.13(3)
I1 Pb1 I3 Pb2 . . 40.87(3)
I5 Pb2 I3 Pb1 . . -126.79(3)
I4 Pb2 I3 Pb1 . . 5.68(18)
I4 Pb2 I3 Pb1 2 . 132.74(2)
I1 Pb2 I3 Pb1 . . -39.66(2)
I2 Pb2 I3 Pb1 . . 42.15(3)
I5 Pb2 I4 Pb2 . 2 -100.38(3)
I1 Pb2 I4 Pb2 . 2 172.48(3)
I2 Pb2 I4 Pb2 . 2 90.51(3)
I3 Pb2 I4 Pb2 . 2 126.92(17)
N1 C1 C2 C3 . . -71(2)
C1 C2 C3 C4 . . 174.0(15)
C2 C3 C4 C5 . . 59(2)
C3 C4 C5 N5 . . -179.2(14)
